data_4037201
loop_
_publ_author_name
'Yang, Yang'
'Ma, Chaoqun'
'Thumar, Nilesh J.'
'Hu, Wenhao'

_publ_section_title
;
 Pd(II)/\b-ICD-Cocatalyzed Asymmetric Route to Oxindole Scaffold via
 Cascade Reaction of Diazoacetamides and MBH-Carbonates.
;
_journal_issue 18
_journal_name_full 'The Journal of organic chemistry'
_journal_page_first 8537
_journal_page_last 8543
_journal_paper_doi 10.1021/acs.joc.6b01703
_journal_volume 81
_journal_year 2016
_chemical_formula_sum 'C21 H20 Br N O3'
_chemical_formula_weight 414.29
_space_group_IT_number 2
_space_group_name_Hall '-P 1'
_space_group_name_H-M_alt 'P -1'
_symmetry_cell_setting triclinic
_symmetry_space_group_name_H-M 'P -1'
_atom_sites_solution_hydrogens geom
_atom_sites_solution_primary direct
_atom_sites_solution_secondary difmap
_audit_creation_method SHELXL-97
_cell_angle_alpha 68.3610(10)
_cell_angle_beta 78.5310(10)
_cell_angle_gamma 83.6200(10)
_cell_formula_units_Z 2
_cell_length_a 9.4241(3)
_cell_length_b 10.3964(3)
_cell_length_c 10.5946(3)
_cell_measurement_reflns_used 5265
_cell_measurement_temperature 296(2)
_cell_measurement_theta_max 28.28
_cell_measurement_theta_min 2.39
_cell_volume 944.79(5)
_computing_structure_refinement 'SHELXL-97 (Sheldrick, 2008)'
_computing_structure_solution 'SHELXS-97 (Sheldrick, 2008)'
_diffrn_ambient_temperature 296(2)
_diffrn_measured_fraction_theta_full 0.993
_diffrn_measured_fraction_theta_max 0.993
_diffrn_measurement_device_type 'Bruker Smart Apex II CCD'
_diffrn_radiation_monochromator graphite
_diffrn_radiation_source 'fine-focus sealed tube'
_diffrn_radiation_type MoK\a
_diffrn_radiation_wavelength 0.71073
_diffrn_reflns_av_R_equivalents 0.0190
_diffrn_reflns_av_sigmaI/netI 0.0196
_diffrn_reflns_limit_h_max 11
_diffrn_reflns_limit_h_min -11
_diffrn_reflns_limit_k_max 12
_diffrn_reflns_limit_k_min -12
_diffrn_reflns_limit_l_max 12
_diffrn_reflns_limit_l_min -11
_diffrn_reflns_number 11075
_diffrn_reflns_theta_full 25.00
_diffrn_reflns_theta_max 25.00
_diffrn_reflns_theta_min 2.10
_exptl_absorpt_coefficient_mu 2.195
_exptl_absorpt_correction_T_max 0.5137
_exptl_absorpt_correction_T_min 0.4126
_exptl_absorpt_correction_type multi-scan
_exptl_absorpt_process_details sadabs
_exptl_crystal_colour colorless
_exptl_crystal_density_diffrn 1.456
_exptl_crystal_density_method 'not measured'
_exptl_crystal_description block
_exptl_crystal_F_000 424
_exptl_crystal_size_max 0.49
_exptl_crystal_size_mid 0.38
_exptl_crystal_size_min 0.35
_refine_diff_density_max 0.522
_refine_diff_density_min -0.601
_refine_diff_density_rms 0.054
_refine_ls_extinction_method none
_refine_ls_goodness_of_fit_ref 1.052
_refine_ls_hydrogen_treatment constr
_refine_ls_matrix_type full
_refine_ls_number_parameters 235
_refine_ls_number_reflns 3314
_refine_ls_number_restraints 0
_refine_ls_restrained_S_all 1.052
_refine_ls_R_factor_all 0.0433
_refine_ls_R_factor_gt 0.0355
_refine_ls_shift/su_max 0.000
_refine_ls_shift/su_mean 0.000
_refine_ls_structure_factor_coef Fsqd
_refine_ls_weighting_details 'calc w=1/[\s^2^(Fo^2^)+(0.0532P)^2^+0.6101P] where P=(Fo^2^+2Fc^2^)/3'
_refine_ls_weighting_scheme calc
_refine_ls_wR_factor_gt 0.0977
_refine_ls_wR_factor_ref 0.1032
_reflns_number_gt 2824
_reflns_number_total 3314
_reflns_threshold_expression >2sigma(I)
_cod_data_source_file jo6b01703_si_001.cif
_cod_data_source_block z
_cod_depositor_comments
;
The following automatic conversions were performed:

data item '_symmetry_cell_setting' value 'Triclinic' was changed to
'triclinic' in accordance with the
/home/saulius/struct/COD-crude-data/automatic-downloads/DataCite-retrospective/ACS/depositions/lib/dictionaries/cif_core.dic
dictionary named 'cif_core.dic' version 2.4.2 last updated on
2011-04-26.

Automatic conversion script
Id: cif_fix_values 6909 2019-04-08 15:41:33Z antanas 
;
_cod_original_sg_symbol_H-M P-1
_cod_database_code 4037201

loop_
_symmetry_equiv_pos_as_xyz
'x, y, z'
'-x, -y, -z'

loop_
_atom_site_label
_atom_site_type_symbol
_atom_site_fract_x
_atom_site_fract_y
_atom_site_fract_z
_atom_site_U_iso_or_equiv
_atom_site_adp_type
_atom_site_occupancy
_atom_site_symmetry_multiplicity
_atom_site_calc_flag
_atom_site_refinement_flags
Br1 Br 0.46768(4) 0.79075(3) 0.23486(4) 0.07414(17) Uani 1 1 d .
O1 O -0.0170(2) 1.5317(2) 0.3208(2) 0.0578(5) Uani 1 1 d .
O2 O -0.2098(2) 1.4100(2) 0.4454(2) 0.0505(5) Uani 1 1 d .
O3 O -0.1454(2) 1.34101(19) 0.0627(2) 0.0492(5) Uani 1 1 d .
N1 N -0.0982(2) 1.1061(2) 0.1402(2) 0.0380(5) Uani 1 1 d .
C1 C 0.0208(3) 1.0157(2) 0.1747(2) 0.0351(5) Uani 1 1 d .
C2 C 0.0321(3) 0.8733(3) 0.2103(3) 0.0418(6) Uani 1 1 d .
H2A H -0.0482 0.8235 0.2207 0.050 Uiso 1 1 calc R
C3 C 0.1659(3) 0.8067(3) 0.2300(3) 0.0442(6) Uani 1 1 d .
H3A H 0.1766 0.7111 0.2532 0.053 Uiso 1 1 calc R
C4 C 0.2835(3) 0.8826(3) 0.2151(3) 0.0410(6) Uani 1 1 d .
C5 C 0.2721(3) 1.0252(2) 0.1821(3) 0.0362(5) Uani 1 1 d .
H5A H 0.3524 1.0747 0.1724 0.043 Uiso 1 1 calc R
C6 C 0.1389(3) 1.0914(2) 0.1640(2) 0.0324(5) Uani 1 1 d .
C7 C 0.0955(2) 1.2440(2) 0.1153(2) 0.0318(5) Uani 1 1 d .
C8 C -0.0638(3) 1.2413(3) 0.1014(3) 0.0361(5) Uani 1 1 d .
C9 C 0.1832(3) 1.3193(3) -0.0272(3) 0.0406(6) Uani 1 1 d .
H9A H 0.1806 1.2695 -0.0871 0.061 Uiso 1 1 calc R
H9B H 0.2818 1.3242 -0.0187 0.061 Uiso 1 1 calc R
H9C H 0.1421 1.4113 -0.0650 0.061 Uiso 1 1 calc R
C10 C -0.2417(3) 1.0635(3) 0.1439(3) 0.0513(7) Uani 1 1 d .
H10A H -0.3051 1.1439 0.1157 0.077 Uiso 1 1 calc R
H10B H -0.2796 1.0049 0.2360 0.077 Uiso 1 1 calc R
H10C H -0.2349 1.0136 0.0825 0.077 Uiso 1 1 calc R
C11 C 0.2819(3) 1.2056(3) 0.3731(3) 0.0452(6) Uani 1 1 d .
H11A H 0.2134 1.1405 0.4269 0.054 Uiso 1 1 calc R
C12 C 0.4167(4) 1.1950(4) 0.4097(4) 0.0611(8) Uani 1 1 d .
H12A H 0.4383 1.1235 0.4883 0.073 Uiso 1 1 calc R
C13 C 0.5189(3) 1.2900(4) 0.3302(4) 0.0712(10) Uani 1 1 d .
H13A H 0.6099 1.2821 0.3543 0.085 Uiso 1 1 calc R
C14 C 0.4868(3) 1.3960(4) 0.2157(4) 0.0667(9) Uani 1 1 d .
H14A H 0.5564 1.4597 0.1617 0.080 Uiso 1 1 calc R
C15 C 0.3505(3) 1.4090(3) 0.1796(3) 0.0494(7) Uani 1 1 d .
H15A H 0.3285 1.4831 0.1031 0.059 Uiso 1 1 calc R
C16 C 0.2476(2) 1.3125(2) 0.2567(3) 0.0339(5) Uani 1 1 d .
C17 C 0.1000(2) 1.3259(2) 0.2127(2) 0.0306(5) Uani 1 1 d .
H17A H 0.0874 1.4238 0.1562 0.037 Uiso 1 1 calc R
C18 C -0.0231(2) 1.2986(2) 0.3342(2) 0.0311(5) Uani 1 1 d .
C19 C -0.0801(3) 1.4259(2) 0.3650(2) 0.0346(5) Uani 1 1 d .
C20 C -0.2718(4) 1.5297(3) 0.4786(4) 0.0625(8) Uani 1 1 d .
H20A H -0.3645 1.5080 0.5368 0.094 Uiso 1 1 calc R
H20B H -0.2835 1.6056 0.3952 0.094 Uiso 1 1 calc R
H20C H -0.2085 1.5547 0.5257 0.094 Uiso 1 1 calc R
C21 C -0.0774(3) 1.1772(3) 0.4123(3) 0.0415(6) Uani 1 1 d .
H21C H -0.1514 1.1706 0.4868 0.050 Uiso 1 1 calc R
H21A H -0.0417 1.0983 0.3929 0.050 Uiso 1 1 calc R

loop_
_atom_site_aniso_label
_atom_site_aniso_U_11
_atom_site_aniso_U_22
_atom_site_aniso_U_33
_atom_site_aniso_U_23
_atom_site_aniso_U_13
_atom_site_aniso_U_12
Br1 0.0523(2) 0.0490(2) 0.1203(4) -0.0314(2) -0.01994(19) 0.01529(14)
O1 0.0627(13) 0.0378(10) 0.0747(14) -0.0304(10) 0.0085(11) -0.0097(9)
O2 0.0389(10) 0.0507(11) 0.0650(13) -0.0313(10) 0.0034(9) 0.0011(8)
O3 0.0420(10) 0.0458(11) 0.0605(12) -0.0170(9) -0.0178(9) 0.0052(8)
N1 0.0334(11) 0.0420(11) 0.0433(12) -0.0188(9) -0.0075(9) -0.0069(9)
C1 0.0394(13) 0.0358(12) 0.0344(13) -0.0170(10) -0.0046(10) -0.0062(10)
C2 0.0482(15) 0.0360(13) 0.0457(15) -0.0172(11) -0.0063(11) -0.0137(11)
C3 0.0598(17) 0.0296(12) 0.0452(15) -0.0154(11) -0.0082(12) -0.0036(12)
C4 0.0422(14) 0.0372(13) 0.0467(15) -0.0199(11) -0.0075(11) 0.0031(11)
C5 0.0355(13) 0.0343(12) 0.0423(14) -0.0182(11) -0.0043(10) -0.0035(10)
C6 0.0343(12) 0.0335(12) 0.0334(12) -0.0173(10) -0.0022(9) -0.0053(10)
C7 0.0320(12) 0.0301(11) 0.0352(12) -0.0130(10) -0.0065(10) -0.0019(9)
C8 0.0382(13) 0.0380(13) 0.0370(13) -0.0174(10) -0.0100(10) -0.0006(11)
C9 0.0467(15) 0.0391(13) 0.0376(14) -0.0169(11) -0.0024(11) -0.0057(11)
C10 0.0368(14) 0.0627(18) 0.0611(18) -0.0263(15) -0.0091(13) -0.0126(13)
C11 0.0456(15) 0.0426(14) 0.0538(16) -0.0223(12) -0.0160(12) 0.0037(12)
C12 0.061(2) 0.0628(19) 0.077(2) -0.0381(17) -0.0362(17) 0.0182(16)
C13 0.0384(16) 0.105(3) 0.098(3) -0.066(3) -0.0240(17) 0.0082(18)
C14 0.0400(16) 0.096(3) 0.077(2) -0.046(2) 0.0016(16) -0.0236(17)
C15 0.0440(15) 0.0609(17) 0.0490(16) -0.0258(14) -0.0012(12) -0.0156(13)
C16 0.0322(12) 0.0358(12) 0.0419(13) -0.0240(11) -0.0049(10) -0.0016(10)
C17 0.0336(12) 0.0247(10) 0.0340(12) -0.0113(9) -0.0047(9) -0.0024(9)
C18 0.0310(12) 0.0309(11) 0.0348(12) -0.0148(10) -0.0079(9) -0.0006(9)
C19 0.0326(12) 0.0365(13) 0.0388(13) -0.0170(10) -0.0093(10) 0.0007(10)
C20 0.0573(19) 0.0594(18) 0.075(2) -0.0394(17) -0.0017(16) 0.0159(15)
C21 0.0471(15) 0.0363(13) 0.0409(14) -0.0165(11) 0.0002(11) -0.0049(11)

loop_
_atom_type_symbol
_atom_type_description
_atom_type_scat_dispersion_real
_atom_type_scat_dispersion_imag
_atom_type_scat_source
C C 0.0033 0.0016 'International Tables Vol C Tables 4.2.6.8 and 6.1.1.4'
H H 0.0000 0.0000 'International Tables Vol C Tables 4.2.6.8 and 6.1.1.4'
N N 0.0061 0.0033 'International Tables Vol C Tables 4.2.6.8 and 6.1.1.4'
O O 0.0106 0.0060 'International Tables Vol C Tables 4.2.6.8 and 6.1.1.4'
Br Br -0.2901 2.4595 'International Tables Vol C Tables 4.2.6.8 and 6.1.1.4'

loop_
_geom_angle_atom_site_label_1
_geom_angle_atom_site_label_2
_geom_angle_atom_site_label_3
_geom_angle
C19 O2 C20 115.7(2)
C8 N1 C1 111.57(19)
C8 N1 C10 123.6(2)
C1 N1 C10 124.8(2)
C2 C1 N1 129.0(2)
C2 C1 C6 121.5(2)
N1 C1 C6 109.5(2)
C1 C2 C3 118.4(2)
C1 C2 H2A 120.8
C3 C2 H2A 120.8
C4 C3 C2 119.8(2)
C4 C3 H3A 120.1
C2 C3 H3A 120.1
C3 C4 C5 122.0(2)
C3 C4 Br1 119.20(19)
C5 C4 Br1 118.75(19)
C6 C5 C4 118.3(2)
C6 C5 H5A 120.9
C4 C5 H5A 120.9
C5 C6 C1 119.9(2)
C5 C6 C7 130.6(2)
C1 C6 C7 109.1(2)
C6 C7 C9 110.18(19)
C6 C7 C8 101.59(18)
C9 C7 C8 109.10(19)
C6 C7 C17 118.22(19)
C9 C7 C17 109.23(18)
C8 C7 C17 108.00(19)
O3 C8 N1 125.4(2)
O3 C8 C7 126.4(2)
N1 C8 C7 108.2(2)
C7 C9 H9A 109.5
C7 C9 H9B 109.5
H9A C9 H9B 109.5
C7 C9 H9C 109.5
H9A C9 H9C 109.5
H9B C9 H9C 109.5
N1 C10 H10A 109.5
N1 C10 H10B 109.5
H10A C10 H10B 109.5
N1 C10 H10C 109.5
H10A C10 H10C 109.5
H10B C10 H10C 109.5
C12 C11 C16 120.6(3)
C12 C11 H11A 119.7
C16 C11 H11A 119.7
C13 C12 C11 120.1(3)
C13 C12 H12A 120.0
C11 C12 H12A 120.0
C14 C13 C12 120.0(3)
C14 C13 H13A 120.0
C12 C13 H13A 120.0
C13 C14 C15 120.3(3)
C13 C14 H14A 119.9
C15 C14 H14A 119.9
C16 C15 C14 120.4(3)
C16 C15 H15A 119.8
C14 C15 H15A 119.8
C15 C16 C11 118.5(2)
C15 C16 C17 119.7(2)
C11 C16 C17 121.8(2)
C18 C17 C16 111.95(19)
C18 C17 C7 114.77(18)
C16 C17 C7 112.94(18)
C18 C17 H17A 105.4
C16 C17 H17A 105.4
C7 C17 H17A 105.4
C21 C18 C19 120.3(2)
C21 C18 C17 126.4(2)
C19 C18 C17 113.31(19)
O1 C19 O2 123.4(2)
O1 C19 C18 123.8(2)
O2 C19 C18 112.8(2)
O2 C20 H20A 109.5
O2 C20 H20B 109.5
H20A C20 H20B 109.5
O2 C20 H20C 109.5
H20A C20 H20C 109.5
H20B C20 H20C 109.5
C18 C21 H21C 120.0
C18 C21 H21A 120.0
H21C C21 H21A 120.0

loop_
_geom_bond_atom_site_label_1
_geom_bond_atom_site_label_2
_geom_bond_distance
Br1 C4 1.897(3)
O1 C19 1.199(3)
O2 C19 1.332(3)
O2 C20 1.446(3)
O3 C8 1.212(3)
N1 C8 1.369(3)
N1 C1 1.396(3)
N1 C10 1.458(3)
C1 C2 1.383(3)
C1 C6 1.397(3)
C2 C3 1.385(4)
C2 H2A 0.9300
C3 C4 1.382(4)
C3 H3A 0.9300
C4 C5 1.389(3)
C5 C6 1.375(3)
C5 H5A 0.9300
C6 C7 1.512(3)
C7 C9 1.533(3)
C7 C8 1.541(3)
C7 C17 1.570(3)
C9 H9A 0.9600
C9 H9B 0.9600
C9 H9C 0.9600
C10 H10A 0.9600
C10 H10B 0.9600
C10 H10C 0.9600
C11 C12 1.382(4)
C11 C16 1.388(4)
C11 H11A 0.9300
C12 C13 1.374(5)
C12 H12A 0.9300
C13 C14 1.364(5)
C13 H13A 0.9300
C14 C15 1.390(4)
C14 H14A 0.9300
C15 C16 1.382(4)
C15 H15A 0.9300
C16 C17 1.529(3)
C17 C18 1.515(3)
C17 H17A 0.9800
C18 C21 1.321(3)
C18 C19 1.495(3)
C20 H20A 0.9600
C20 H20B 0.9600
C20 H20C 0.9600
C21 H21C 0.9300
C21 H21A 0.9300

loop_
_geom_torsion_atom_site_label_1
_geom_torsion_atom_site_label_2
_geom_torsion_atom_site_label_3
_geom_torsion_atom_site_label_4
_geom_torsion
C8 N1 C1 C2 -175.6(3)
C10 N1 C1 C2 4.1(4)
C8 N1 C1 C6 2.3(3)
C10 N1 C1 C6 -178.0(2)
N1 C1 C2 C3 175.0(2)
C6 C1 C2 C3 -2.6(4)
C1 C2 C3 C4 0.5(4)
C2 C3 C4 C5 0.8(4)
C2 C3 C4 Br1 -177.3(2)
C3 C4 C5 C6 0.0(4)
Br1 C4 C5 C6 178.13(18)
C4 C5 C6 C1 -2.1(4)
C4 C5 C6 C7 -173.5(2)
C2 C1 C6 C5 3.4(4)
N1 C1 C6 C5 -174.6(2)
C2 C1 C6 C7 176.5(2)
N1 C1 C6 C7 -1.5(3)
C5 C6 C7 C9 56.9(3)
C1 C6 C7 C9 -115.2(2)
C5 C6 C7 C8 172.4(2)
C1 C6 C7 C8 0.3(2)
C5 C6 C7 C17 -69.7(3)
C1 C6 C7 C17 118.2(2)
C1 N1 C8 O3 177.9(2)
C10 N1 C8 O3 -1.8(4)
C1 N1 C8 C7 -2.1(3)
C10 N1 C8 C7 178.2(2)
C6 C7 C8 O3 -178.9(2)
C9 C7 C8 O3 -62.6(3)
C17 C7 C8 O3 56.1(3)
C6 C7 C8 N1 1.1(2)
C9 C7 C8 N1 117.4(2)
C17 C7 C8 N1 -124.0(2)
C16 C11 C12 C13 -0.5(5)
C11 C12 C13 C14 0.8(5)
C12 C13 C14 C15 0.5(5)
C13 C14 C15 C16 -2.0(5)
C14 C15 C16 C11 2.2(4)
C14 C15 C16 C17 -178.0(3)
C12 C11 C16 C15 -1.0(4)
C12 C11 C16 C17 179.3(2)
C15 C16 C17 C18 -137.0(2)
C11 C16 C17 C18 42.8(3)
C15 C16 C17 C7 91.6(3)
C11 C16 C17 C7 -88.6(3)
C6 C7 C17 C18 -75.3(3)
C9 C7 C17 C18 157.7(2)
C8 C7 C17 C18 39.1(3)
C6 C7 C17 C16 54.6(3)
C9 C7 C17 C16 -72.4(2)
C8 C7 C17 C16 169.09(18)
C16 C17 C18 C21 -88.8(3)
C7 C17 C18 C21 41.7(3)
C16 C17 C18 C19 89.3(2)
C7 C17 C18 C19 -140.2(2)
C20 O2 C19 O1 -0.5(4)
C20 O2 C19 C18 -179.6(2)
C21 C18 C19 O1 162.4(3)
C17 C18 C19 O1 -15.9(3)
C21 C18 C19 O2 -18.5(3)
C17 C18 C19 O2 163.3(2)
